data_7708314
loop_
_publ_author_name
'Liu, Xiaxia'
'Lu, Liping'
'Zhu, Miaoli'
'Englert, Ulli'

_publ_section_title
;
 Design and synthesis of three new copper coordination polymers: efficient
 degradation of an organic dye at alkaline pH.
;
_journal_name_full 'Dalton transactions (Cambridge, England : 2003)'
_journal_paper_doi 10.1039/d1dt02463a
_journal_year 2021
_chemical_formula_moiety 'C64 H56 Cu3 N6 O31'
_chemical_formula_sum 'C64 H56 Cu3 N6 O31'
_chemical_formula_weight 1595.76
_space_group_crystal_system triclinic
_space_group_IT_number 2
_space_group_name_Hall '-P 1'
_space_group_name_H-M_alt 'P -1'
_atom_sites_solution_hydrogens mixed
_audit_creation_method SHELXL-2018/3
_audit_update_record
;
2020-10-16 deposited with the CCDC.	2021-09-09 downloaded from the CCDC.
;
_cell_angle_alpha 108.546(4)
_cell_angle_beta 91.177(5)
_cell_angle_gamma 106.531(5)
_cell_formula_units_Z 2
_cell_length_a 11.105(3)
_cell_length_b 14.464(4)
_cell_length_c 21.847(6)
_cell_measurement_reflns_used 4226
_cell_measurement_temperature 298(2)
_cell_measurement_theta_max 26.69
_cell_measurement_theta_min 2.42
_cell_volume 3165.5(15)
_computing_structure_refinement 'SHELXL-2018/3 (Sheldrick, 2018)'
_diffrn_ambient_temperature 298(2)
_diffrn_measured_fraction_theta_full 1.000
_diffrn_measured_fraction_theta_max 1.000
_diffrn_measurement_device_type 'Bruker APEX-II CCD'
_diffrn_measurement_method '\f and \w scans'
_diffrn_radiation_type MoK\a
_diffrn_radiation_wavelength 0.71073
_diffrn_reflns_av_R_equivalents 0.0538
_diffrn_reflns_av_unetI/netI 0.0689
_diffrn_reflns_Laue_measured_fraction_full 1.000
_diffrn_reflns_Laue_measured_fraction_max 1.000
_diffrn_reflns_limit_h_max 13
_diffrn_reflns_limit_h_min -13
_diffrn_reflns_limit_k_max 17
_diffrn_reflns_limit_k_min -17
_diffrn_reflns_limit_l_max 26
_diffrn_reflns_limit_l_min -26
_diffrn_reflns_number 36119
_diffrn_reflns_point_group_measured_fraction_full 1.000
_diffrn_reflns_point_group_measured_fraction_max 1.000
_diffrn_reflns_theta_full 25.242
_diffrn_reflns_theta_max 25.499
_diffrn_reflns_theta_min 0.990
_diffrn_source 'sealed tube'
_exptl_absorpt_coefficient_mu 1.102
_exptl_absorpt_correction_T_max 0.7459
_exptl_absorpt_correction_T_min 0.6258
_exptl_crystal_colour blue
_exptl_crystal_density_diffrn 1.674
_exptl_crystal_description lump
_exptl_crystal_F_000 1634
_exptl_crystal_size_max 0.220
_exptl_crystal_size_mid 0.210
_exptl_crystal_size_min 0.200
_refine_diff_density_max 1.519
_refine_diff_density_min -1.049
_refine_diff_density_rms 0.119
_refine_ls_extinction_method none
_refine_ls_goodness_of_fit_ref 1.035
_refine_ls_hydrogen_treatment constr
_refine_ls_matrix_type full
_refine_ls_number_parameters 961
_refine_ls_number_reflns 11805
_refine_ls_number_restraints 6
_refine_ls_restrained_S_all 1.035
_refine_ls_R_factor_all 0.0826
_refine_ls_R_factor_gt 0.0609
_refine_ls_shift/su_max 0.001
_refine_ls_shift/su_mean 0.000
_refine_ls_structure_factor_coef Fsqd
_refine_ls_weighting_details 'w=1/[\s^2^(Fo^2^)+(0.0822P)^2^+8.4573P] where P=(Fo^2^+2Fc^2^)/3'
_refine_ls_weighting_scheme calc
_refine_ls_wR_factor_gt 0.1590
_refine_ls_wR_factor_ref 0.1733
_reflns_Friedel_coverage 0.000
_reflns_number_gt 8881
_reflns_number_total 11805
_reflns_threshold_expression 'I > 2\s(I)'
_cod_data_source_file d1dt02463a2.cif
_cod_data_source_block LX-Cu
_cod_original_cell_volume 3165.7(16)
_cod_database_code 7708314
_shelx_shelxl_version_number 2018/3
_shelx_space_group_comment
;
The symmetry employed for this shelxl refinement is uniquely defined
by the following loop, which should always be used as a source of
symmetry information in preference to the above space-group names.
They are only intended as comments.
;
_shelx_estimated_absorpt_t_min 0.794
_shelx_estimated_absorpt_t_max 0.810

loop_
_space_group_symop_operation_xyz
'x, y, z'
'-x, -y, -z'

loop_
_atom_site_label
_atom_site_type_symbol
_atom_site_fract_x
_atom_site_fract_y
_atom_site_fract_z
_atom_site_U_iso_or_equiv
_atom_site_adp_type
_atom_site_occupancy
_atom_site_site_symmetry_order
_atom_site_calc_flag
_atom_site_refinement_flags_posn
_atom_site_refinement_flags_adp
_atom_site_refinement_flags_occupancy
_atom_site_disorder_assembly
_atom_site_disorder_group
Cu1 Cu 0.01729(5) -0.28649(5) 0.26353(3) 0.0142(2) Uani 0.896(2) 1 d . . P A 1
Cu1A Cu -0.0200(7) -0.2245(7) 0.2368(4) 0.059(4) Uani 0.104(2) 1 d . . P A 2
Cu2 Cu 0.61583(4) -0.34030(4) 0.53680(3) 0.01510(16) Uani 1 1 d . . . . .
Cu3 Cu 0.62832(4) 0.15791(4) 0.03813(3) 0.01602(16) Uani 1 1 d . . . . .
N1 N 0.0074(3) -0.1823(3) 0.34874(19) 0.0220(9) Uani 1 1 d . . . . .
N2 N -0.0008(4) -0.3682(3) 0.16752(19) 0.0257(9) Uani 1 1 d . . . . .
N3 N 0.4553(3) 0.1765(3) 0.04310(18) 0.0173(8) Uani 1 1 d . . . . .
N4 N -0.1887(3) 0.1607(3) 0.04321(18) 0.0185(8) Uani 1 1 d . . . . .
N5 N 1.4408(3) -0.3258(3) 0.53987(17) 0.0159(8) Uani 1 1 d . . . . .
N6 N 0.7976(3) -0.3396(3) 0.53954(18) 0.0182(8) Uani 1 1 d . . . . .
O1 O 0.1916(3) -0.2060(2) 0.25924(15) 0.0244(7) Uani 1 1 d . . . . .
O2 O 0.1166(3) -0.1125(3) 0.21463(17) 0.0331(9) Uani 1 1 d . . . . .
O3 O 0.4213(3) -0.0225(2) 0.05511(14) 0.0185(7) Uani 1 1 d . . . . .
O4 O 0.6051(3) 0.0936(2) 0.10495(14) 0.0189(7) Uani 1 1 d . . . . .
O5 O 0.7769(3) 0.1533(3) 0.22707(16) 0.0281(8) Uani 1 1 d . . . . .
O6 O 0.7864(3) -0.0020(3) 0.17715(17) 0.0296(8) Uani 1 1 d . . . . .
H6 H 0.741885 -0.060900 0.170854 0.044 Uiso 1 1 calc R U . . .
O7 O 0.6638(3) 0.0239(3) 0.31263(16) 0.0314(9) Uani 1 1 d . . . . .
O8 O 0.6528(6) 0.1526(3) 0.5434(2) 0.0665(15) Uani 1 1 d . . . . .
O9 O 0.6848(4) 0.0507(3) 0.59236(16) 0.0311(8) Uani 1 1 d . . . . .
H9 H 0.682282 -0.009492 0.582349 0.047 Uiso 1 1 calc R U . . .
O10 O 0.6840(4) -0.1262(3) 0.56318(16) 0.0332(9) Uani 1 1 d . . . . .
O11 O 0.6461(3) -0.2619(2) 0.47631(15) 0.0210(7) Uani 1 1 d . . . . .
O12 O 0.6650(3) 0.2437(2) -0.01743(17) 0.0242(7) Uani 1 1 d . . . . .
O13 O 0.6790(4) 0.3792(3) 0.06731(16) 0.0341(9) Uani 1 1 d . . . . .
O14 O 0.6658(4) 0.5511(3) 0.09154(16) 0.0360(9) Uani 1 1 d . . . . .
H14 H 0.667389 0.491991 0.083054 0.054 Uiso 1 1 calc R U . . .
O15 O 0.6528(5) 0.6545(3) 0.03994(19) 0.0486(11) Uani 1 1 d . . . . .
O16 O 0.6931(3) 0.5204(3) -0.18879(16) 0.0300(8) Uani 1 1 d . . . . .
O17 O 0.2253(3) 0.2817(3) -0.23687(16) 0.0316(8) Uani 1 1 d . . . . .
O18 O 0.1438(3) 0.3793(2) -0.27394(16) 0.0293(8) Uani 1 1 d . . . . .
O19 O 0.4347(3) 0.4796(2) -0.44140(14) 0.0177(7) Uani 1 1 d . . . . .
O20 O 0.6024(3) 0.6121(2) -0.38759(15) 0.0185(7) Uani 1 1 d . . . . .
O21 O 0.7986(4) 0.5352(4) -0.3338(2) 0.0527(12) Uani 1 1 d . . . . .
O22 O 0.7820(4) 0.6696(3) -0.25722(19) 0.0404(10) Uani 1 1 d . . . . .
H22 H 0.733050 0.701160 -0.260798 0.061 Uiso 1 1 calc R U . . .
O23 O 0.1029(6) -0.3801(5) 0.3054(3) 0.096(2) Uani 1 1 d . . . . .
H23A H 0.107005 -0.434588 0.307801 0.144 Uiso 1 1 d R U . A .
H23B H 0.171907 -0.350634 0.296972 0.144 Uiso 1 1 d R U . . .
C1 C 0.3406(4) -0.0820(3) 0.2271(2) 0.0213(10) Uani 1 1 d . . . . .
C2 C 0.4392(4) -0.0590(4) 0.2750(2) 0.0229(10) Uani 1 1 d . . . . .
H2 H 0.424298 -0.076938 0.312029 0.027 Uiso 1 1 calc R U . . .
C3 C 0.5603(4) -0.0088(4) 0.2663(2) 0.0222(10) Uani 1 1 d . . . . .
C4 C 0.5863(4) 0.0158(3) 0.2100(2) 0.0183(9) Uani 1 1 d . . . . .
C5 C 0.4860(4) -0.0072(3) 0.1626(2) 0.0167(9) Uani 1 1 d . . . . .
C6 C 0.3644(4) -0.0551(3) 0.1722(2) 0.0201(10) Uani 1 1 d . . . . .
H6A H 0.297297 -0.069458 0.140935 0.024 Uiso 1 1 calc R U . . .
C7 C 0.2056(5) -0.1360(4) 0.2347(2) 0.0257(11) Uani 1 1 d . . . . .
C8 C 0.5049(4) 0.0218(3) 0.1022(2) 0.0168(9) Uani 1 1 d . . . . .
C9 C 0.7242(4) 0.0615(4) 0.2042(2) 0.0231(10) Uani 1 1 d . . . . .
C10 C 0.6575(4) -0.0233(4) 0.3598(2) 0.0247(11) Uani 1 1 d . . . . .
C11 C 0.6520(5) -0.1246(4) 0.3423(2) 0.0328(12) Uani 1 1 d . . . . .
H11 H 0.647424 -0.164250 0.298983 0.039 Uiso 1 1 calc R U . . .
C12 C 0.6536(5) -0.1653(4) 0.3915(2) 0.0267(11) Uani 1 1 d . . . . .
H12 H 0.648717 -0.234008 0.380420 0.032 Uiso 1 1 calc R U . . .
C13 C 0.6621(4) -0.1078(4) 0.4570(2) 0.0199(10) Uani 1 1 d . . . . .
C14 C 0.6676(4) -0.0041(4) 0.4740(2) 0.0202(10) Uani 1 1 d . . . . .
C15 C 0.6642(4) 0.0360(4) 0.4236(2) 0.0248(11) Uani 1 1 d . . . . .
H15 H 0.666630 0.104067 0.433575 0.030 Uiso 1 1 calc R U . . .
C16 C 0.6704(5) 0.0725(4) 0.5405(2) 0.0298(12) Uani 1 1 d . . . . .
C17 C 0.6644(4) -0.1672(4) 0.5029(2) 0.0186(10) Uani 1 1 d . . . . .
C18 C 0.6728(4) 0.3940(3) -0.0401(2) 0.0179(9) Uani 1 1 d . . . . .
C19 C 0.6719(4) 0.4962(3) -0.0263(2) 0.0188(9) Uani 1 1 d . . . . .
C20 C 0.6756(4) 0.5344(4) -0.0779(2) 0.0210(10) Uani 1 1 d . . . . .
H20 H 0.674500 0.601255 -0.069664 0.025 Uiso 1 1 calc R U . . .
C21 C 0.6809(5) 0.4754(4) -0.1405(2) 0.0254(11) Uani 1 1 d . . . . .
C22 C 0.6803(5) 0.3750(4) -0.1550(2) 0.0285(11) Uani 1 1 d . . . . .
H22A H 0.682938 0.335017 -0.197450 0.034 Uiso 1 1 calc R U . . .
C23 C 0.6757(5) 0.3360(4) -0.1052(2) 0.0257(11) Uani 1 1 d . . . . .
H23 H 0.674339 0.268305 -0.114875 0.031 Uiso 1 1 calc R U . . .
C24 C 0.6718(4) 0.3366(4) 0.0070(2) 0.0205(10) Uani 1 1 d . . . . .
C25 C 0.6629(5) 0.5723(4) 0.0383(2) 0.0281(11) Uani 1 1 d . . . . .
C26 C 0.5860(5) 0.4913(4) -0.2332(2) 0.0233(10) Uani 1 1 d . . . . .
C27 C 0.4675(4) 0.4353(4) -0.2245(2) 0.0234(10) Uani 1 1 d . . . . .
H27 H 0.457240 0.413550 -0.188685 0.028 Uiso 1 1 calc R U . . .
C28 C 0.3653(4) 0.4124(3) -0.2693(2) 0.0223(10) Uani 1 1 d . . . . .
C29 C 0.3811(4) 0.4449(3) -0.3227(2) 0.0170(9) Uani 1 1 d . . . . .
H29 H 0.311114 0.430492 -0.352127 0.020 Uiso 1 1 calc R U . . .
C30 C 0.4999(4) 0.4986(3) -0.3329(2) 0.0168(9) Uani 1 1 d . . . . .
C31 C 0.6040(4) 0.5231(3) -0.2870(2) 0.0196(10) Uani 1 1 d . . . . .
C32 C 0.7380(4) 0.5765(4) -0.2956(2) 0.0254(11) Uani 1 1 d . . . . .
C33 C 0.5126(4) 0.5313(3) -0.3925(2) 0.0152(9) Uani 1 1 d . . . . .
C34 C 0.2381(5) 0.3521(4) -0.2587(2) 0.0237(11) Uani 1 1 d . . . . .
C35 C 0.0095(5) -0.4620(4) 0.1472(3) 0.0353(13) Uani 1 1 d . . . . .
H35 H 0.018346 -0.492572 0.177891 0.042 Uiso 1 1 calc R U . . .
C36 C 0.0077(6) -0.5158(4) 0.0825(3) 0.0380(13) Uani 1 1 d . . . . .
H36 H 0.012770 -0.582226 0.070448 0.046 Uiso 1 1 calc R U . . .
C37 C -0.0016(4) -0.4728(4) 0.0353(2) 0.0254(11) Uani 1 1 d . . . . .
C38 C -0.0152(5) -0.3759(4) 0.0566(3) 0.0373(13) Uani 1 1 d . . . . .
H38 H -0.023910 -0.343420 0.027009 0.045 Uiso 1 1 calc R U . . .
C39 C -0.0159(5) -0.3268(4) 0.1235(3) 0.0344(13) Uani 1 1 d . . . . .
H39 H -0.027530 -0.262462 0.137128 0.041 Uiso 1 1 calc R U . . .
C40 C 0.0021(6) -0.2057(4) 0.4023(3) 0.0407(14) Uani 1 1 d . . . . .
H40 H 0.000080 -0.271642 0.399505 0.049 Uiso 1 1 calc R U . . .
C41 C -0.0005(6) -0.1375(4) 0.4617(2) 0.0412(15) Uani 1 1 d . . . . .
H41 H -0.003136 -0.157423 0.498227 0.049 Uiso 1 1 calc R U . . .
C42 C 0.0006(4) -0.0387(4) 0.4681(2) 0.0195(10) Uani 1 1 d . . . . .
C43 C 0.0022(6) -0.0166(4) 0.4108(3) 0.0381(13) Uani 1 1 d . . . . .
H43 H 0.000897 0.047657 0.411438 0.046 Uiso 1 1 calc R U . . .
C44 C 0.0057(6) -0.0903(4) 0.3527(3) 0.0358(13) Uani 1 1 d . . . . .
H44 H 0.006961 -0.073897 0.314782 0.043 Uiso 1 1 calc R U . . .
C45 C 1.3924(4) -0.2958(4) 0.5963(2) 0.0202(10) Uani 1 1 d . . . . .
H45 H 1.444939 -0.273966 0.635168 0.024 Uiso 1 1 calc R U . . .
C46 C 1.2681(4) -0.2959(4) 0.5990(2) 0.0213(10) Uani 1 1 d . . . . .
H46 H 1.238049 -0.275220 0.638932 0.026 Uiso 1 1 calc R U . . .
C47 C 1.1881(4) -0.3274(3) 0.5413(2) 0.0159(9) Uani 1 1 d . . . . .
C48 C 1.2395(4) -0.3564(3) 0.4830(2) 0.0192(9) Uani 1 1 d . . . . .
H48 H 1.189564 -0.377367 0.443443 0.023 Uiso 1 1 calc R U . . .
C49 C 1.3648(4) -0.3536(3) 0.4844(2) 0.0187(9) Uani 1 1 d . . . . .
H49 H 1.397997 -0.371868 0.445199 0.022 Uiso 1 1 calc R U . . .
C50 C 0.8826(4) -0.2760(4) 0.5909(2) 0.0224(10) Uani 1 1 d . . . . .
H50 H 0.855058 -0.234926 0.626284 0.027 Uiso 1 1 calc R U . . .
C51 C 1.0095(4) -0.2691(4) 0.5935(2) 0.0213(10) Uani 1 1 d . . . . .
H51 H 1.065515 -0.223239 0.629694 0.026 Uiso 1 1 calc R U . . .
C52 C 1.0534(4) -0.3309(3) 0.5417(2) 0.0182(9) Uani 1 1 d . . . . .
C53 C 0.9642(4) -0.3974(4) 0.4883(2) 0.0201(10) Uani 1 1 d . . . . .
H53 H 0.988870 -0.439996 0.452541 0.024 Uiso 1 1 calc R U . . .
C54 C 0.8388(4) -0.3991(3) 0.4893(2) 0.0199(10) Uani 1 1 d . . . . .
H54 H 0.780706 -0.443463 0.453451 0.024 Uiso 1 1 calc R U . . .
C55 C 0.4075(4) 0.2059(4) 0.0998(2) 0.0205(10) Uani 1 1 d . . . . .
H55 H 0.460203 0.226817 0.138479 0.025 Uiso 1 1 calc R U . . .
C56 C 0.2828(4) 0.2061(4) 0.1029(2) 0.0211(10) Uani 1 1 d . . . . .
H56 H 0.253342 0.227287 0.142958 0.025 Uiso 1 1 calc R U . . .
C57 C 0.2021(4) 0.1743(3) 0.0454(2) 0.0180(9) Uani 1 1 d . . . . .
C58 C 0.2546(4) 0.1465(4) -0.0131(2) 0.0201(10) Uani 1 1 d . . . . .
H58 H 0.204607 0.125565 -0.052634 0.024 Uiso 1 1 calc R U . . .
C59 C 0.3792(4) 0.1502(4) -0.0121(2) 0.0196(10) Uani 1 1 d . . . . .
H59 H 0.412525 0.133689 -0.051397 0.023 Uiso 1 1 calc R U . . .
C60 C 0.0670(4) 0.1701(3) 0.0451(2) 0.0169(9) Uani 1 1 d . . . . .
C61 C 0.0215(4) 0.2265(4) 0.0988(2) 0.0253(11) Uani 1 1 d . . . . .
H61 H 0.076293 0.268634 0.136346 0.030 Uiso 1 1 calc R U . . .
C62 C -0.0202(4) 0.1078(4) -0.0089(2) 0.0239(10) Uani 1 1 d . . . . .
H62 H 0.005728 0.067968 -0.045484 0.029 Uiso 1 1 calc R U . . .
C63 C -0.1060(4) 0.2194(4) 0.0958(2) 0.0253(11) Uani 1 1 d . . . . .
H63 H -0.134895 0.257192 0.132130 0.030 Uiso 1 1 calc R U . . .
C64 C -0.1460(4) 0.1048(4) -0.0085(2) 0.0247(10) Uani 1 1 d . . . . .
H64 H -0.203021 0.062668 -0.045229 0.030 Uiso 1 1 calc R U . . .
O24 O 0.6811(4) 0.8057(3) 0.15858(18) 0.0393(9) Uani 1 1 d . . . . .
H24A H 0.625375 0.756136 0.134148 0.059 Uiso 1 1 d R U . . .
H24B H 0.727148 0.784095 0.176442 0.059 Uiso 1 1 d R U . . .
O25 O 0.9700(5) 0.8155(4) 0.7448(2) 0.0669(14) Uani 1 1 d . . . . .
H25A H 0.928880 0.755565 0.725478 0.100 Uiso 1 1 d R U . . .
H25B H 1.041815 0.831070 0.734667 0.100 Uiso 1 1 d R U . . .
O26 O 0.3383(5) 0.7174(4) 0.3316(2) 0.0695(14) Uani 1 1 d . . . . .
H26A H 0.335682 0.762623 0.316736 0.104 Uiso 1 1 d R U . . .
H26B H 0.359433 0.745486 0.371031 0.104 Uiso 1 1 d R U . . .
O27 O 0.6185(5) 0.2796(4) 0.2459(2) 0.0728(15) Uani 1 1 d . . . . .
H27A H 0.660184 0.247238 0.256438 0.109 Uiso 1 1 d R U . . .
H27B H 0.668811 0.332491 0.244368 0.109 Uiso 1 1 d R U . . .
O28 O 0.1374(6) 0.0583(4) 0.1840(3) 0.0903(19) Uani 1 1 d . . . . .
H28A H 0.119563 -0.000667 0.184215 0.135 Uiso 1 1 d R U . . .
H28B H 0.078778 0.079899 0.197362 0.135 Uiso 1 1 d R U . . .
O29 O 0.6284(5) 0.8030(4) 0.7383(3) 0.0759(16) Uani 1 1 d . . . . .
H29A H 0.563188 0.788579 0.754953 0.114 Uiso 1 1 d R U . . .
H29B H 0.684117 0.843615 0.767440 0.114 Uiso 1 1 d R U . . .
O30 O 0.9252(9) 0.4440(5) 0.3265(4) 0.121(4) Uani 0.818(9) 1 d . . P B 1
H30A H 0.986266 0.423519 0.316961 0.182 Uiso 0.818(9) 1 d R U P B 1
H30B H 0.879119 0.432493 0.293420 0.182 Uiso 0.818(9) 1 d R U P B 1
O30A O 0.9751(15) 0.3174(12) 0.2520(8) 0.018(5) Uani 0.182(9) 1 d . U P B 2
H30C H 0.908972 0.272436 0.227017 0.028 Uiso 0.182(9) 1 d R U P B 2
H30D H 1.032990 0.338623 0.231838 0.028 Uiso 0.182(9) 1 d R U P B 2
O31 O 0.7853(9) 0.4079(6) 0.2056(6) 0.184(5) Uani 1 1 d . . . . .
H31A H 0.751164 0.401192 0.170121 0.277 Uiso 1 1 d R U . . .
H31B H 0.789060 0.464871 0.230602 0.277 Uiso 1 1 d R U . . .

loop_
_atom_site_aniso_label
_atom_site_aniso_U_11
_atom_site_aniso_U_22
_atom_site_aniso_U_33
_atom_site_aniso_U_23
_atom_site_aniso_U_13
_atom_site_aniso_U_12
Cu1 0.0134(3) 0.0140(3) 0.0117(3) 0.0028(2) 0.0059(2) 0.0003(2)
Cu1A 0.032(4) 0.054(6) 0.047(5) -0.018(4) 0.023(3) -0.017(4)
Cu2 0.0080(3) 0.0220(3) 0.0207(3) 0.0138(2) 0.0038(2) 0.0051(2)
Cu3 0.0079(3) 0.0240(3) 0.0218(3) 0.0146(2) 0.0045(2) 0.0054(2)
N1 0.0174(19) 0.019(2) 0.026(2) 0.0079(17) 0.0062(16) 0.0006(16)
N2 0.019(2) 0.028(2) 0.023(2) 0.0023(18) 0.0075(17) 0.0028(17)
N3 0.0117(17) 0.022(2) 0.021(2) 0.0111(16) 0.0042(15) 0.0055(15)
N4 0.0113(18) 0.024(2) 0.024(2) 0.0150(17) 0.0036(15) 0.0050(16)
N5 0.0116(17) 0.021(2) 0.0193(19) 0.0108(16) 0.0035(15) 0.0063(15)
N6 0.0116(18) 0.023(2) 0.026(2) 0.0153(17) 0.0031(15) 0.0060(16)
O1 0.0227(17) 0.0250(18) 0.0150(16) 0.0025(14) 0.0052(13) -0.0037(14)
O2 0.0207(18) 0.042(2) 0.033(2) 0.0136(17) 0.0071(15) 0.0027(16)
O3 0.0124(15) 0.0282(18) 0.0164(16) 0.0104(14) 0.0025(12) 0.0050(13)
O4 0.0094(14) 0.0301(18) 0.0204(16) 0.0147(14) 0.0029(12) 0.0038(13)
O5 0.0215(17) 0.026(2) 0.032(2) 0.0148(16) -0.0038(15) -0.0049(15)
O6 0.0189(17) 0.038(2) 0.031(2) 0.0127(17) 0.0043(15) 0.0055(16)
O7 0.0272(18) 0.039(2) 0.0258(19) 0.0233(17) -0.0071(15) -0.0072(16)
O8 0.140(5) 0.040(3) 0.042(3) 0.020(2) 0.035(3) 0.052(3)
O9 0.042(2) 0.0245(19) 0.0218(18) 0.0052(15) 0.0042(16) 0.0051(17)
O10 0.052(2) 0.0259(19) 0.0182(18) 0.0117(15) -0.0072(16) 0.0024(17)
O11 0.0192(16) 0.0248(18) 0.0274(18) 0.0174(15) 0.0085(13) 0.0095(14)
O12 0.0180(16) 0.0272(19) 0.038(2) 0.0216(16) 0.0119(14) 0.0101(14)
O13 0.045(2) 0.032(2) 0.0207(19) 0.0139(16) -0.0058(16) -0.0009(17)
O14 0.054(2) 0.030(2) 0.0172(18) 0.0059(15) 0.0080(17) 0.0055(19)
O15 0.087(3) 0.037(2) 0.031(2) 0.0116(18) 0.015(2) 0.031(2)
O16 0.0315(19) 0.036(2) 0.0194(17) 0.0197(16) -0.0058(14) -0.0063(16)
O17 0.035(2) 0.029(2) 0.0190(17) 0.0090(15) 0.0039(15) -0.0090(16)
O18 0.033(2) 0.0168(17) 0.0291(19) 0.0012(15) 0.0175(16) -0.0002(15)
O19 0.0133(15) 0.0243(17) 0.0143(15) 0.0055(13) -0.0006(12) 0.0053(13)
O20 0.0075(14) 0.0282(18) 0.0242(17) 0.0180(14) 0.0032(12) 0.0017(13)
O21 0.032(2) 0.077(3) 0.041(2) 0.008(2) 0.0189(19) 0.016(2)
O22 0.033(2) 0.038(2) 0.043(2) 0.0157(19) -0.0004(18) -0.0020(18)
O23 0.113(5) 0.124(5) 0.141(5) 0.109(5) 0.083(4) 0.095(4)
C1 0.021(2) 0.018(2) 0.018(2) 0.0023(19) 0.0044(19) -0.0010(19)
C2 0.028(3) 0.023(2) 0.015(2) 0.0096(19) 0.0051(19) -0.001(2)
C3 0.025(2) 0.023(2) 0.016(2) 0.0083(19) -0.0009(19) 0.002(2)
C4 0.020(2) 0.019(2) 0.015(2) 0.0093(18) 0.0015(18) 0.0013(19)
C5 0.017(2) 0.019(2) 0.015(2) 0.0081(18) 0.0048(17) 0.0035(18)
C6 0.017(2) 0.025(2) 0.014(2) 0.0051(19) 0.0023(17) 0.0027(19)
C7 0.024(3) 0.029(3) 0.016(2) 0.003(2) 0.009(2) 0.001(2)
C8 0.009(2) 0.025(2) 0.019(2) 0.0106(19) 0.0047(17) 0.0059(19)
C9 0.019(2) 0.033(3) 0.018(2) 0.016(2) -0.0010(19) 0.003(2)
C10 0.021(2) 0.034(3) 0.022(2) 0.019(2) -0.0014(19) 0.003(2)
C11 0.042(3) 0.036(3) 0.018(2) 0.012(2) 0.001(2) 0.005(2)
C12 0.035(3) 0.025(3) 0.020(2) 0.010(2) 0.001(2) 0.005(2)
C13 0.017(2) 0.024(2) 0.021(2) 0.015(2) 0.0004(18) 0.0023(19)
C14 0.018(2) 0.024(2) 0.020(2) 0.010(2) 0.0024(18) 0.0050(19)
C15 0.020(2) 0.025(3) 0.033(3) 0.017(2) 0.004(2) 0.006(2)
C16 0.042(3) 0.028(3) 0.027(3) 0.014(2) 0.016(2) 0.016(2)
C17 0.009(2) 0.025(3) 0.022(2) 0.013(2) -0.0004(17) 0.0017(18)
C18 0.015(2) 0.022(2) 0.017(2) 0.0111(19) 0.0000(17) 0.0018(18)
C19 0.018(2) 0.018(2) 0.019(2) 0.0072(19) -0.0009(18) 0.0019(18)
C20 0.024(2) 0.021(2) 0.021(2) 0.012(2) 0.0006(19) 0.006(2)
C21 0.029(3) 0.029(3) 0.015(2) 0.013(2) -0.002(2) -0.001(2)
C22 0.039(3) 0.026(3) 0.013(2) 0.004(2) -0.001(2) 0.001(2)
C23 0.033(3) 0.022(3) 0.021(2) 0.007(2) 0.001(2) 0.007(2)
C24 0.008(2) 0.031(3) 0.025(3) 0.017(2) 0.0003(18) 0.0012(19)
C25 0.033(3) 0.023(3) 0.023(3) 0.006(2) 0.004(2) 0.004(2)
C26 0.029(3) 0.021(2) 0.015(2) 0.0060(19) -0.0002(19) 0.002(2)
C27 0.030(3) 0.021(2) 0.012(2) 0.0060(19) 0.0037(19) -0.004(2)
C28 0.028(3) 0.018(2) 0.014(2) 0.0027(18) 0.0081(19) 0.000(2)
C29 0.018(2) 0.017(2) 0.014(2) 0.0042(18) 0.0025(17) 0.0025(18)
C30 0.020(2) 0.019(2) 0.012(2) 0.0045(18) 0.0056(17) 0.0072(18)
C31 0.022(2) 0.020(2) 0.016(2) 0.0071(19) 0.0013(18) 0.0029(19)
C32 0.024(2) 0.039(3) 0.016(2) 0.014(2) 0.002(2) 0.008(2)
C33 0.014(2) 0.023(2) 0.014(2) 0.0084(18) 0.0077(17) 0.0098(19)
C34 0.026(3) 0.022(3) 0.013(2) 0.0001(19) 0.0058(19) -0.003(2)
C35 0.043(3) 0.026(3) 0.029(3) 0.006(2) 0.008(2) 0.003(2)
C36 0.050(3) 0.026(3) 0.028(3) 0.001(2) 0.010(3) 0.007(3)
C37 0.014(2) 0.024(3) 0.025(3) -0.006(2) 0.0031(19) 0.0021(19)
C38 0.043(3) 0.034(3) 0.030(3) 0.001(2) 0.001(2) 0.017(3)
C39 0.038(3) 0.026(3) 0.035(3) 0.002(2) 0.006(2) 0.014(2)
C40 0.074(4) 0.022(3) 0.024(3) 0.006(2) 0.002(3) 0.013(3)
C41 0.081(5) 0.025(3) 0.017(3) 0.006(2) 0.005(3) 0.019(3)
C42 0.010(2) 0.028(3) 0.015(2) 0.003(2) 0.0006(17) 0.0019(18)
C43 0.058(4) 0.033(3) 0.031(3) 0.015(2) 0.017(3) 0.020(3)
C44 0.055(4) 0.041(3) 0.024(3) 0.021(2) 0.019(3) 0.021(3)
C45 0.013(2) 0.029(3) 0.022(2) 0.011(2) 0.0010(18) 0.0083(19)
C46 0.018(2) 0.029(3) 0.025(2) 0.013(2) 0.0106(19) 0.013(2)
C47 0.009(2) 0.018(2) 0.023(2) 0.0108(19) 0.0026(17) 0.0025(17)
C48 0.015(2) 0.022(2) 0.023(2) 0.010(2) 0.0016(18) 0.0070(19)
C49 0.016(2) 0.024(2) 0.022(2) 0.014(2) 0.0091(18) 0.0081(19)
C50 0.019(2) 0.029(3) 0.025(2) 0.015(2) 0.0082(19) 0.009(2)
C51 0.012(2) 0.027(3) 0.026(2) 0.010(2) 0.0020(18) 0.0055(19)
C52 0.014(2) 0.022(2) 0.026(2) 0.016(2) 0.0063(18) 0.0070(18)
C53 0.016(2) 0.023(2) 0.025(2) 0.011(2) 0.0052(19) 0.0088(19)
C54 0.016(2) 0.022(2) 0.022(2) 0.010(2) 0.0006(18) 0.0044(19)
C55 0.016(2) 0.026(3) 0.021(2) 0.011(2) -0.0012(18) 0.0072(19)
C56 0.017(2) 0.029(3) 0.021(2) 0.011(2) 0.0041(18) 0.008(2)
C57 0.013(2) 0.022(2) 0.024(2) 0.013(2) 0.0039(18) 0.0070(18)
C58 0.013(2) 0.032(3) 0.019(2) 0.011(2) 0.0019(18) 0.0082(19)
C59 0.015(2) 0.027(3) 0.022(2) 0.013(2) 0.0064(18) 0.0091(19)
C60 0.011(2) 0.024(2) 0.021(2) 0.0139(19) 0.0056(17) 0.0050(18)
C61 0.015(2) 0.039(3) 0.022(2) 0.010(2) -0.0001(19) 0.009(2)
C62 0.019(2) 0.030(3) 0.024(3) 0.010(2) 0.006(2) 0.010(2)
C63 0.018(2) 0.037(3) 0.024(3) 0.012(2) 0.008(2) 0.011(2)
C64 0.017(2) 0.032(3) 0.025(3) 0.012(2) 0.0028(19) 0.006(2)
O24 0.050(2) 0.036(2) 0.031(2) 0.0077(17) 0.0001(18) 0.0156(19)
O25 0.055(3) 0.071(3) 0.066(3) 0.023(3) 0.013(3) 0.006(3)
O26 0.079(4) 0.070(3) 0.061(3) 0.016(3) 0.005(3) 0.031(3)
O27 0.093(4) 0.058(3) 0.066(3) 0.008(3) 0.003(3) 0.036(3)
O28 0.126(5) 0.069(4) 0.104(5) 0.053(4) 0.044(4) 0.043(4)
O29 0.081(4) 0.066(3) 0.069(4) 0.007(3) -0.013(3) 0.025(3)
O30 0.192(9) 0.053(4) 0.077(5) 0.019(4) 0.071(6) -0.024(5)
O30A 0.014(6) 0.017(6) 0.019(6) 0.002(4) 0.002(4) 0.001(4)
O31 0.165(8) 0.095(6) 0.284(13) 0.042(7) 0.106(9) 0.045(6)

loop_
_atom_type_symbol
_atom_type_description
_atom_type_scat_dispersion_real
_atom_type_scat_dispersion_imag
_atom_type_scat_source
C C 0.0033 0.0016 'International Tables Vol C Tables 4.2.6.8 and 6.1.1.4'
H H 0.0000 0.0000 'International Tables Vol C Tables 4.2.6.8 and 6.1.1.4'
N N 0.0061 0.0033 'International Tables Vol C Tables 4.2.6.8 and 6.1.1.4'
O O 0.0106 0.0060 'International Tables Vol C Tables 4.2.6.8 and 6.1.1.4'
Cu Cu 0.3201 1.2651 'International Tables Vol C Tables 4.2.6.8 and 6.1.1.4'

loop_
_geom_angle_atom_site_label_1
_geom_angle_atom_site_label_2
_geom_angle_atom_site_label_3
_geom_angle
_geom_angle_site_symmetry_1
_geom_angle_site_symmetry_3
_geom_angle_publ_flag
O18 Cu1 O1 170.78(15) 2 . ?
O18 Cu1 N1 88.92(14) 2 . ?
O1 Cu1 N1 92.08(14) . . ?
O18 Cu1 N2 91.36(15) 2 . ?
O1 Cu1 N2 90.37(14) . . ?
N1 Cu1 N2 162.92(17) . . ?
O18 Cu1 O23 83.31(19) 2 . ?
O1 Cu1 O23 87.47(18) . . ?
N1 Cu1 O23 97.1(2) . . ?
N2 Cu1 O23 99.9(2) . . ?
O2 Cu1A O17 141.3(6) . 2 ?
O2 Cu1A N2 102.6(3) . . ?
O17 Cu1A N2 96.3(3) 2 . ?
O2 Cu1A O1 60.5(2) . . ?
O17 Cu1A O1 157.9(6) 2 . ?
N2 Cu1A O1 77.6(3) . . ?
O2 Cu1A N1 106.7(3) . . ?
O17 Cu1A N1 89.7(3) 2 . ?
N2 Cu1A N1 123.7(5) . . ?
O1 Cu1A N1 76.8(3) . . ?
O20 Cu2 O11 167.03(13) 1_546 . ?
O20 Cu2 N5 92.09(13) 1_546 1_455 ?
O11 Cu2 N5 88.36(13) . 1_455 ?
O20 Cu2 N6 88.18(13) 1_546 . ?
O11 Cu2 N6 90.07(13) . . ?
N5 Cu2 N6 174.13(15) 1_455 . ?
O20 Cu2 O19 109.88(12) 1_546 2_655 ?
O11 Cu2 O19 82.96(12) . 2_655 ?
N5 Cu2 O19 95.57(13) 1_455 2_655 ?
N6 Cu2 O19 89.84(13) . 2_655 ?
O4 Cu3 O12 170.62(14) . . ?
O4 Cu3 N3 91.76(13) . . ?
O12 Cu3 N3 88.84(13) . . ?
O4 Cu3 N4 88.63(13) . 1_655 ?
O12 Cu3 N4 89.38(14) . 1_655 ?
N3 Cu3 N4 171.34(15) . 1_655 ?
O4 Cu3 O3 102.95(12) . 2_655 ?
O12 Cu3 O3 86.26(13) . 2_655 ?
N3 Cu3 O3 97.01(13) . 2_655 ?
N4 Cu3 O3 91.33(13) 1_655 2_655 ?
C44 N1 C40 118.2(4) . . ?
C44 N1 Cu1 121.7(3) . . ?
C40 N1 Cu1 120.2(3) . . ?
C44 N1 Cu1A 87.2(4) . . ?
C40 N1 Cu1A 152.8(4) . . ?
C39 N2 C35 118.0(5) . . ?
C39 N2 Cu1 120.4(4) . . ?
C35 N2 Cu1 121.5(4) . . ?
C39 N2 Cu1A 83.9(4) . . ?
C35 N2 Cu1A 157.9(5) . . ?
C59 N3 C55 117.7(4) . . ?
C59 N3 Cu3 119.2(3) . . ?
C55 N3 Cu3 122.8(3) . . ?
C63 N4 C64 117.9(4) . . ?
C63 N4 Cu3 122.1(3) . 1_455 ?
C64 N4 Cu3 119.9(3) . 1_455 ?
C49 N5 C45 117.6(4) . . ?
C49 N5 Cu2 119.9(3) . 1_655 ?
C45 N5 Cu2 122.3(3) . 1_655 ?
C54 N6 C50 117.8(4) . . ?
C54 N6 Cu2 121.4(3) . . ?
C50 N6 Cu2 120.7(3) . . ?
C7 O1 Cu1 118.0(3) . . ?
C7 O1 Cu1A 82.0(4) . . ?
C7 O2 Cu1A 93.2(4) . . ?
C8 O3 Cu3 139.9(3) . 2_655 ?
C8 O4 Cu3 121.4(3) . . ?
C9 O6 H6 109.5 . . ?
C3 O7 C10 118.3(3) . . ?
C16 O9 H9 109.5 . . ?
C17 O11 Cu2 114.4(3) . . ?
C24 O12 Cu3 118.3(3) . . ?
C25 O14 H14 109.5 . . ?
C26 O16 C21 116.3(4) . . ?
C34 O17 Cu1A 103.3(4) . 2 ?
C34 O18 Cu1 110.5(3) . 2 ?
C33 O19 Cu2 145.9(3) . 2_655 ?
C33 O20 Cu2 117.3(3) . 1_564 ?
C32 O22 H22 109.5 . . ?
Cu1 O23 H23A 152.7 . . ?
Cu1 O23 H23B 88.4 . . ?
H23A O23 H23B 107.2 . . ?
C6 C1 C2 120.1(4) . . ?
C6 C1 C7 119.4(4) . . ?
C2 C1 C7 120.6(4) . . ?
C3 C2 C1 118.5(4) . . ?
C3 C2 H2 120.8 . . ?
C1 C2 H2 120.8 . . ?
O7 C3 C2 123.3(4) . . ?
O7 C3 C4 114.7(4) . . ?
C2 C3 C4 122.0(4) . . ?
C5 C4 C3 118.8(4) . . ?
C5 C4 C9 124.8(4) . . ?
C3 C4 C9 116.4(4) . . ?
C6 C5 C4 119.1(4) . . ?
C6 C5 C8 118.7(4) . . ?
C4 C5 C8 122.1(4) . . ?
C1 C6 C5 121.5(4) . . ?
C1 C6 H6A 119.3 . . ?
C5 C6 H6A 119.3 . . ?
O2 C7 O1 124.2(4) . . ?
O2 C7 C1 119.5(4) . . ?
O1 C7 C1 116.3(4) . . ?
O3 C8 O4 125.0(4) . . ?
O3 C8 C5 118.5(4) . . ?
O4 C8 C5 116.4(4) . . ?
O5 C9 O6 121.2(4) . . ?
O5 C9 C4 121.4(4) . . ?
O6 C9 C4 117.2(4) . . ?
C15 C10 C11 121.7(4) . . ?
C15 C10 O7 117.9(4) . . ?
C11 C10 O7 120.2(4) . . ?
C10 C11 C12 117.6(5) . . ?
C10 C11 H11 121.2 . . ?
C12 C11 H11 121.2 . . ?
C11 C12 C13 122.7(5) . . ?
C11 C12 H12 118.6 . . ?
C13 C12 H12 118.6 . . ?
C12 C13 C14 118.9(4) . . ?
C12 C13 C17 114.1(4) . . ?
C14 C13 C17 127.1(4) . . ?
C15 C14 C13 117.8(4) . . ?
C15 C14 C16 113.0(4) . . ?
C13 C14 C16 129.1(4) . . ?
C10 C15 C14 121.2(5) . . ?
C10 C15 H15 119.4 . . ?
C14 C15 H15 119.4 . . ?
O8 C16 O9 120.8(5) . . ?
O8 C16 C14 118.3(5) . . ?
O9 C16 C14 120.8(4) . . ?
O10 C17 O11 121.0(4) . . ?
O10 C17 C13 123.1(4) . . ?
O11 C17 C13 115.9(4) . . ?
C23 C18 C19 118.1(4) . . ?
C23 C18 C24 114.0(4) . . ?
C19 C18 C24 127.9(4) . . ?
C20 C19 C18 118.1(4) . . ?
C20 C19 C25 113.4(4) . . ?
C18 C19 C25 128.5(4) . . ?
C21 C20 C19 121.7(4) . . ?
C21 C20 H20 119.2 . . ?
C19 C20 H20 119.2 . . ?
C20 C21 C22 121.0(4) . . ?
C20 C21 O16 118.6(4) . . ?
C22 C21 O16 120.3(4) . . ?
C23 C22 C21 118.2(5) . . ?
C23 C22 H22A 120.9 . . ?
C21 C22 H22A 120.9 . . ?
C22 C23 C18 122.9(5) . . ?
C22 C23 H23 118.5 . . ?
C18 C23 H23 118.5 . . ?
O13 C24 O12 121.5(4) . . ?
O13 C24 C18 122.1(4) . . ?
O12 C24 C18 116.3(4) . . ?
O15 C25 O14 119.7(5) . . ?
O15 C25 C19 119.2(4) . . ?
O14 C25 C19 121.1(4) . . ?
C27 C26 C31 121.3(4) . . ?
C27 C26 O16 122.7(4) . . ?
C31 C26 O16 116.0(4) . . ?
C28 C27 C26 119.4(4) . . ?
C28 C27 H27 120.3 . . ?
C26 C27 H27 120.3 . . ?
C27 C28 C29 120.1(4) . . ?
C27 C28 C34 118.3(4) . . ?
C29 C28 C34 121.6(4) . . ?
C28 C29 C30 121.1(4) . . ?
C28 C29 H29 119.4 . . ?
C30 C29 H29 119.4 . . ?
C29 C30 C31 119.1(4) . . ?
C29 C30 C33 119.1(4) . . ?
C31 C30 C33 121.8(4) . . ?
C26 C31 C30 119.0(4) . . ?
C26 C31 C32 117.9(4) . . ?
C30 C31 C32 122.9(4) . . ?
O21 C32 O22 123.0(5) . . ?
O21 C32 C31 123.3(5) . . ?
O22 C32 C31 113.7(4) . . ?
O19 C33 O20 124.9(4) . . ?
O19 C33 C30 118.4(4) . . ?
O20 C33 C30 116.7(4) . . ?
O17 C34 O18 122.7(4) . . ?
O17 C34 C28 122.0(5) . . ?
O18 C34 C28 115.4(4) . . ?
N2 C35 C36 122.6(5) . . ?
N2 C35 H35 118.7 . . ?
C36 C35 H35 118.7 . . ?
C35 C36 C37 121.0(5) . . ?
C35 C36 H36 119.5 . . ?
C37 C36 H36 119.5 . . ?
C36 C37 C38 116.2(5) . . ?
C36 C37 C37 122.6(6) . 2_545 ?
C38 C37 C37 121.3(6) . 2_545 ?
C37 C38 C39 119.5(5) . . ?
C37 C38 H38 120.3 . . ?
C39 C38 H38 120.3 . . ?
N2 C39 C38 122.7(5) . . ?
N2 C39 H39 118.7 . . ?
C38 C39 H39 118.7 . . ?
N1 C40 C41 122.9(5) . . ?
N1 C40 H40 118.6 . . ?
C41 C40 H40 118.6 . . ?
C40 C41 C42 120.7(5) . . ?
C40 C41 H41 119.7 . . ?
C42 C41 H41 119.7 . . ?
C43 C42 C41 115.5(4) . . ?
C43 C42 C42 122.0(6) . 2_556 ?
C41 C42 C42 122.5(5) . 2_556 ?
C44 C43 C42 120.0(5) . . ?
C44 C43 H43 120.0 . . ?
C42 C43 H43 120.0 . . ?
N1 C44 C43 122.7(5) . . ?
N1 C44 H44 118.6 . . ?
C43 C44 H44 118.6 . . ?
N5 C45 C46 122.9(4) . . ?
N5 C45 H45 118.6 . . ?
C46 C45 H45 118.6 . . ?
C45 C46 C47 119.5(4) . . ?
C45 C46 H46 120.3 . . ?
C47 C46 H46 120.3 . . ?
C46 C47 C48 117.4(4) . . ?
C46 C47 C52 121.5(4) . . ?
C48 C47 C52 121.2(4) . . ?
C49 C48 C47 119.7(4) . . ?
C49 C48 H48 120.2 . . ?
C47 C48 H48 120.2 . . ?
N5 C49 C48 122.9(4) . . ?
N5 C49 H49 118.5 . . ?
C48 C49 H49 118.5 . . ?
N6 C50 C51 122.7(4) . . ?
N6 C50 H50 118.6 . . ?
C51 C50 H50 118.6 . . ?
C50 C51 C52 120.0(4) . . ?
C50 C51 H51 120.0 . . ?
C52 C51 H51 120.0 . . ?
C51 C52 C53 117.0(4) . . ?
C51 C52 C47 122.7(4) . . ?
C53 C52 C47 120.3(4) . . ?
C54 C53 C52 119.5(4) . . ?
C54 C53 H53 120.3 . . ?
C52 C53 H53 120.3 . . ?
N6 C54 C53 122.9(4) . . ?
N6 C54 H54 118.5 . . ?
C53 C54 H54 118.5 . . ?
N3 C55 C56 122.8(4) . . ?
N3 C55 H55 118.6 . . ?
C56 C55 H55 118.6 . . ?
C55 C56 C57 119.4(4) . . ?
C55 C56 H56 120.3 . . ?
C57 C56 H56 120.3 . . ?
C56 C57 C58 116.9(4) . . ?
C56 C57 C60 122.3(4) . . ?
C58 C57 C60 120.8(4) . . ?
C59 C58 C57 120.2(4) . . ?
C59 C58 H58 119.9 . . ?
C57 C58 H58 119.9 . . ?
N3 C59 C58 122.9(4) . . ?
N3 C59 H59 118.6 . . ?
C58 C59 H59 118.5 . . ?
C62 C60 C61 117.1(4) . . ?
C62 C60 C57 120.8(4) . . ?
C61 C60 C57 122.1(4) . . ?
C63 C61 C60 119.6(4) . . ?
C63 C61 H61 120.2 . . ?
C60 C61 H61 120.2 . . ?
C64 C62 C60 120.1(4) . . ?
C64 C62 H62 119.9 . . ?
C60 C62 H62 119.9 . . ?
N4 C63 C61 122.8(4) . . ?
N4 C63 H63 118.6 . . ?
C61 C63 H63 118.6 . . ?
N4 C64 C62 122.4(4) . . ?
N4 C64 H64 118.8 . . ?
C62 C64 H64 118.8 . . ?
H24A O24 H24B 107.7 . . ?
H25A O25 H25B 113.3 . . ?
H26A O26 H26B 106.9 . . ?
H27A O27 H27B 107.0 . . ?
H28A O28 H28B 107.0 . . ?
H29A O29 H29B 107.5 . . ?
H30A O30 H30B 109.9 . . ?
H30C O30A H30D 113.4 . . ?
H31A O31 H31B 107.7 . . ?

loop_
_geom_bond_atom_site_label_1
_geom_bond_atom_site_label_2
_geom_bond_distance
_geom_bond_site_symmetry_2
_geom_bond_publ_flag
Cu1 O18 1.975(3) 2 ?
Cu1 O1 1.976(3) . ?
Cu1 N1 2.016(4) . ?
Cu1 N2 2.027(4) . ?
Cu1 O23 2.249(5) . ?
Cu1A O2 2.071(9) . ?
Cu1A O17 2.193(8) 2 ?
Cu1A N2 2.219(9) . ?
Cu1A O1 2.312(9) . ?
Cu1A N1 2.316(10) . ?
Cu2 O20 1.974(3) 1_546 ?
Cu2 O11 1.974(3) . ?
Cu2 N5 2.013(3) 1_455 ?
Cu2 N6 2.015(4) . ?
Cu2 O19 2.314(3) 2_655 ?
Cu3 O4 1.951(3) . ?
Cu3 O12 1.967(3) . ?
Cu3 N3 2.015(4) . ?
Cu3 N4 2.020(4) 1_655 ?
Cu3 O3 2.257(3) 2_655 ?
N1 C44 1.311(7) . ?
N1 C40 1.315(6) . ?
N2 C39 1.315(7) . ?
N2 C35 1.326(7) . ?
N3 C59 1.340(6) . ?
N3 C55 1.348(6) . ?
N4 C63 1.334(6) . ?
N4 C64 1.347(6) . ?
N5 C49 1.340(6) . ?
N5 C45 1.349(6) . ?
N6 C54 1.342(6) . ?
N6 C50 1.343(6) . ?
O1 C7 1.263(6) . ?
O2 C7 1.246(6) . ?
O3 C8 1.239(5) . ?
O4 C8 1.273(5) . ?
O5 C9 1.216(6) . ?
O6 C9 1.305(6) . ?
O6 H6 0.8200 . ?
O7 C3 1.382(5) . ?
O7 C10 1.399(5) . ?
O8 C16 1.212(6) . ?
O9 C16 1.287(6) . ?
O9 H9 0.8200 . ?
O10 C17 1.247(5) . ?
O11 C17 1.260(6) . ?
O12 C24 1.257(6) . ?
O13 C24 1.254(6) . ?
O14 C25 1.296(6) . ?
O14 H14 0.8200 . ?
O15 C25 1.216(6) . ?
O16 C26 1.393(6) . ?
O16 C21 1.396(5) . ?
O17 C34 1.230(6) . ?
O18 C34 1.291(6) . ?
O19 C33 1.239(5) . ?
O20 C33 1.275(5) . ?
O21 C32 1.201(6) . ?
O22 C32 1.282(6) . ?
O22 H22 0.8200 . ?
O23 H23A 0.8199 . ?
O23 H23B 0.8198 . ?
C1 C6 1.384(6) . ?
C1 C2 1.388(6) . ?
C1 C7 1.520(6) . ?
C2 C3 1.384(6) . ?
C2 H2 0.9300 . ?
C3 C4 1.397(6) . ?
C4 C5 1.396(6) . ?
C4 C9 1.511(6) . ?
C5 C6 1.385(6) . ?
C5 C8 1.507(6) . ?
C6 H6A 0.9300 . ?
C10 C15 1.372(7) . ?
C10 C11 1.374(7) . ?
C11 C12 1.382(7) . ?
C11 H11 0.9300 . ?
C12 C13 1.393(7) . ?
C12 H12 0.9300 . ?
C13 C14 1.409(7) . ?
C13 C17 1.517(6) . ?
C14 C15 1.404(6) . ?
C14 C16 1.513(7) . ?
C15 H15 0.9300 . ?
C18 C23 1.409(6) . ?
C18 C19 1.414(6) . ?
C18 C24 1.514(6) . ?
C19 C20 1.402(6) . ?
C19 C25 1.514(7) . ?
C20 C21 1.374(7) . ?
C20 H20 0.9300 . ?
C21 C22 1.382(7) . ?
C22 C23 1.371(7) . ?
C22 H22A 0.9300 . ?
C23 H23 0.9300 . ?
C26 C27 1.388(6) . ?
C26 C31 1.391(6) . ?
C27 C28 1.374(7) . ?
C27 H27 0.9300 . ?
C28 C29 1.385(6) . ?
C28 C34 1.501(6) . ?
C29 C30 1.390(6) . ?
C29 H29 0.9300 . ?
C30 C31 1.400(6) . ?
C30 C33 1.517(6) . ?
C31 C32 1.515(6) . ?
C35 C36 1.377(7) . ?
C35 H35 0.9300 . ?
C36 C37 1.379(8) . ?
C36 H36 0.9300 . ?
C37 C38 1.383(7) . ?
C37 C37 1.498(9) 2_545 ?
C38 C39 1.409(7) . ?
C38 H38 0.9300 . ?
C39 H39 0.9300 . ?
C40 C41 1.365(7) . ?
C40 H40 0.9300 . ?
C41 C42 1.387(7) . ?
C41 H41 0.9300 . ?
C42 C43 1.385(7) . ?
C42 C42 1.489(9) 2_556 ?
C43 C44 1.384(7) . ?
C43 H43 0.9300 . ?
C44 H44 0.9300 . ?
C45 C46 1.382(6) . ?
C45 H45 0.9300 . ?
C46 C47 1.394(6) . ?
C46 H46 0.9300 . ?
C47 C48 1.396(6) . ?
C47 C52 1.482(6) . ?
C48 C49 1.381(6) . ?
C48 H48 0.9300 . ?
C49 H49 0.9300 . ?
C50 C51 1.382(6) . ?
C50 H50 0.9300 . ?
C51 C52 1.395(6) . ?
C51 H51 0.9300 . ?
C52 C53 1.401(6) . ?
C53 C54 1.386(6) . ?
C53 H53 0.9300 . ?
C54 H54 0.9300 . ?
C55 C56 1.389(6) . ?
C55 H55 0.9300 . ?
C56 C57 1.394(6) . ?
C56 H56 0.9300 . ?
C57 C58 1.405(6) . ?
C57 C60 1.484(6) . ?
C58 C59 1.369(6) . ?
C58 H58 0.9300 . ?
C59 H59 0.9300 . ?
C60 C62 1.387(6) . ?
C60 C61 1.395(6) . ?
C61 C63 1.389(6) . ?
C61 H61 0.9300 . ?
C62 C64 1.385(6) . ?
C62 H62 0.9300 . ?
C63 H63 0.9300 . ?
C64 H64 0.9300 . ?
O24 H24A 0.8201 . ?
O24 H24B 0.8201 . ?
O25 H25A 0.8198 . ?
O25 H25B 0.8199 . ?
O26 H26A 0.8241 . ?
O26 H26B 0.8226 . ?
O27 H27A 0.8204 . ?
O27 H27B 0.8201 . ?
O28 H28A 0.8200 . ?
O28 H28B 0.8201 . ?
O29 H29A 0.8202 . ?
O29 H29B 0.8199 . ?
O30 H30A 0.8198 . ?
O30 H30B 0.8200 . ?
O30A H30C 0.8640 . ?
O30A H30D 0.8297 . ?
O31 H31A 0.8199 . ?
O31 H31B 0.8201 . ?

loop_
_geom_hbond_atom_site_label_D
_geom_hbond_atom_site_label_H
_geom_hbond_atom_site_label_A
_geom_hbond_distance_DH
_geom_hbond_distance_HA
_geom_hbond_distance_DA
_geom_hbond_angle_DHA
_geom_hbond_site_symmetry_A
_geom_hbond_publ_flag
O31 H31B O18 0.82 2.05 2.823(9) 157.9 2_665 yes
O31 H31A O13 0.82 2.26 3.077(13) 172.9 . yes
O29 H29B O28 0.82 2.10 2.891(8) 160.9 2_666 yes
O29 H29A O27 0.82 1.97 2.739(9) 154.7 2_666 yes
O28 H28B O25 0.82 1.86 2.586(8) 146.9 2_666 yes
O28 H28A O2 0.82 1.93 2.709(6) 159.0 . yes
O27 H27B O31 0.82 1.85 2.608(10) 153.8 . yes
O27 H27A O5 0.82 2.10 2.825(6) 146.8 . yes
O26 H26B O8 0.82 2.01 2.759(6) 150.4 2_666 yes
O26 H26A O1 0.82 2.24 2.900(6) 136.8 1_565 yes
O25 H25B O5 0.82 2.09 2.741(6) 136.5 2_766 yes
O25 H25A O22 0.82 1.88 2.499(6) 131.9 1_556 yes
O24 H24B O17 0.82 2.00 2.767(5) 156.4 2_665 yes
O24 H24A O15 0.82 2.20 2.751(5) 124.6 . yes
O23 H23B O26 0.82 1.84 2.545(8) 143.1 1_545 yes
O23 H23B O1 0.82 2.44 2.928(6) 119.2 . yes
O23 H23A O21 0.82 2.22 2.977(7) 154.7 2_655 yes
O22 H22 O29 0.82 2.12 2.938(7) 171.4 1_554 yes
O14 H14 O13 0.82 1.60 2.419(5) 176.7 . yes
O9 H9 O10 0.82 1.61 2.430(5) 177.5 . yes
O6 H6 O24 0.82 1.78 2.585(5) 166.2 1_545 yes

loop_
_geom_torsion_atom_site_label_1
_geom_torsion_atom_site_label_2
_geom_torsion_atom_site_label_3
_geom_torsion_atom_site_label_4
_geom_torsion
_geom_torsion_site_symmetry_1
_geom_torsion_site_symmetry_2
_geom_torsion_site_symmetry_3
_geom_torsion_site_symmetry_4
_geom_torsion_publ_flag
C6 C1 C2 C3 0.2(7) . . . . ?
C7 C1 C2 C3 -179.3(4) . . . . ?
C10 O7 C3 C2 22.0(7) . . . . ?
C10 O7 C3 C4 -160.1(4) . . . . ?
C1 C2 C3 O7 175.4(4) . . . . ?
C1 C2 C3 C4 -2.4(7) . . . . ?
O7 C3 C4 C5 -175.2(4) . . . . ?
C2 C3 C4 C5 2.8(7) . . . . ?
O7 C3 C4 C9 7.6(6) . . . . ?
C2 C3 C4 C9 -174.4(4) . . . . ?
C3 C4 C5 C6 -1.1(7) . . . . ?
C9 C4 C5 C6 175.9(4) . . . . ?
C3 C4 C5 C8 176.7(4) . . . . ?
C9 C4 C5 C8 -6.3(7) . . . . ?
C2 C1 C6 C5 1.5(7) . . . . ?
C7 C1 C6 C5 -179.0(4) . . . . ?
C4 C5 C6 C1 -1.0(7) . . . . ?
C8 C5 C6 C1 -178.8(4) . . . . ?
Cu1A O2 C7 O1 -1.1(5) . . . . ?
Cu1A O2 C7 C1 175.8(4) . . . . ?
Cu1 O1 C7 O2 2.0(6) . . . . ?
Cu1A O1 C7 O2 1.0(5) . . . . ?
Cu1 O1 C7 C1 -175.0(3) . . . . ?
Cu1A O1 C7 C1 -176.0(4) . . . . ?
C6 C1 C7 O2 -35.9(7) . . . . ?
C2 C1 C7 O2 143.6(5) . . . . ?
C6 C1 C7 O1 141.2(4) . . . . ?
C2 C1 C7 O1 -39.3(6) . . . . ?
Cu3 O3 C8 O4 88.8(6) 2_655 . . . ?
Cu3 O3 C8 C5 -94.0(5) 2_655 . . . ?
Cu3 O4 C8 O3 9.2(6) . . . . ?
Cu3 O4 C8 C5 -168.1(3) . . . . ?
C6 C5 C8 O3 -20.6(6) . . . . ?
C4 C5 C8 O3 161.6(4) . . . . ?
C6 C5 C8 O4 156.8(4) . . . . ?
C4 C5 C8 O4 -20.9(6) . . . . ?
C5 C4 C9 O5 95.6(6) . . . . ?
C3 C4 C9 O5 -87.3(6) . . . . ?
C5 C4 C9 O6 -88.6(6) . . . . ?
C3 C4 C9 O6 88.5(5) . . . . ?
C3 O7 C10 C15 -117.1(5) . . . . ?
C3 O7 C10 C11 66.5(6) . . . . ?
C15 C10 C11 C12 0.0(8) . . . . ?
O7 C10 C11 C12 176.2(4) . . . . ?
C10 C11 C12 C13 -0.9(8) . . . . ?
C11 C12 C13 C14 0.9(7) . . . . ?
C11 C12 C13 C17 -179.1(5) . . . . ?
C12 C13 C14 C15 -0.1(6) . . . . ?
C17 C13 C14 C15 179.9(4) . . . . ?
C12 C13 C14 C16 176.6(5) . . . . ?
C17 C13 C14 C16 -3.4(8) . . . . ?
C11 C10 C15 C14 0.9(7) . . . . ?
O7 C10 C15 C14 -175.4(4) . . . . ?
C13 C14 C15 C10 -0.8(7) . . . . ?
C16 C14 C15 C10 -178.0(4) . . . . ?
C15 C14 C16 O8 9.6(7) . . . . ?
C13 C14 C16 O8 -167.2(5) . . . . ?
C15 C14 C16 O9 -173.9(5) . . . . ?
C13 C14 C16 O9 9.3(8) . . . . ?
Cu2 O11 C17 O10 12.1(5) . . . . ?
Cu2 O11 C17 C13 -168.3(3) . . . . ?
C12 C13 C17 O10 172.8(4) . . . . ?
C14 C13 C17 O10 -7.1(7) . . . . ?
C12 C13 C17 O11 -6.7(6) . . . . ?
C14 C13 C17 O11 173.3(4) . . . . ?
C23 C18 C19 C20 -0.9(6) . . . . ?
C24 C18 C19 C20 178.8(4) . . . . ?
C23 C18 C19 C25 176.9(4) . . . . ?
C24 C18 C19 C25 -3.4(8) . . . . ?
C18 C19 C20 C21 -0.4(7) . . . . ?
C25 C19 C20 C21 -178.5(4) . . . . ?
C19 C20 C21 C22 1.2(7) . . . . ?
C19 C20 C21 O16 -175.7(4) . . . . ?
C26 O16 C21 C20 -107.3(5) . . . . ?
C26 O16 C21 C22 75.7(6) . . . . ?
C20 C21 C22 C23 -0.7(8) . . . . ?
O16 C21 C22 C23 176.2(4) . . . . ?
C21 C22 C23 C18 -0.7(8) . . . . ?
C19 C18 C23 C22 1.5(7) . . . . ?
C24 C18 C23 C22 -178.3(4) . . . . ?
Cu3 O12 C24 O13 13.3(5) . . . . ?
Cu3 O12 C24 C18 -167.7(3) . . . . ?
C23 C18 C24 O13 174.4(4) . . . . ?
C19 C18 C24 O13 -5.3(7) . . . . ?
C23 C18 C24 O12 -4.6(6) . . . . ?
C19 C18 C24 O12 175.7(4) . . . . ?
C20 C19 C25 O15 4.0(7) . . . . ?
C18 C19 C25 O15 -173.9(5) . . . . ?
C20 C19 C25 O14 -176.0(4) . . . . ?
C18 C19 C25 O14 6.1(8) . . . . ?
C21 O16 C26 C27 10.9(7) . . . . ?
C21 O16 C26 C31 -170.0(4) . . . . ?
C31 C26 C27 C28 -1.2(7) . . . . ?
O16 C26 C27 C28 177.8(4) . . . . ?
C26 C27 C28 C29 0.1(7) . . . . ?
C26 C27 C28 C34 -179.8(4) . . . . ?
C27 C28 C29 C30 1.6(7) . . . . ?
C34 C28 C29 C30 -178.5(4) . . . . ?
C28 C29 C30 C31 -2.3(7) . . . . ?
C28 C29 C30 C33 179.2(4) . . . . ?
C27 C26 C31 C30 0.5(7) . . . . ?
O16 C26 C31 C30 -178.6(4) . . . . ?
C27 C26 C31 C32 -175.2(5) . . . . ?
O16 C26 C31 C32 5.7(6) . . . . ?
C29 C30 C31 C26 1.2(7) . . . . ?
C33 C30 C31 C26 179.7(4) . . . . ?
C29 C30 C31 C32 176.7(4) . . . . ?
C33 C30 C31 C32 -4.8(7) . . . . ?
C26 C31 C32 O21 102.9(6) . . . . ?
C30 C31 C32 O21 -72.7(7) . . . . ?
C26 C31 C32 O22 -75.7(6) . . . . ?
C30 C31 C32 O22 108.8(5) . . . . ?
Cu2 O19 C33 O20 93.9(6) 2_655 . . . ?
Cu2 O19 C33 C30 -87.5(5) 2_655 . . . ?
Cu2 O20 C33 O19 1.3(6) 1_564 . . . ?
Cu2 O20 C33 C30 -177.2(3) 1_564 . . . ?
C29 C30 C33 O19 -27.5(6) . . . . ?
C31 C30 C33 O19 154.0(4) . . . . ?
C29 C30 C33 O20 151.2(4) . . . . ?
C31 C30 C33 O20 -27.3(6) . . . . ?
Cu1A O17 C34 O18 1.8(5) 2 . . . ?
Cu1A O17 C34 C28 -178.1(4) 2 . . . ?
Cu1 O18 C34 O17 -4.3(5) 2 . . . ?
Cu1 O18 C34 C28 175.7(3) 2 . . . ?
C27 C28 C34 O17 -38.2(7) . . . . ?
C29 C28 C34 O17 141.9(5) . . . . ?
C27 C28 C34 O18 141.8(4) . . . . ?
C29 C28 C34 O18 -38.0(6) . . . . ?
C39 N2 C35 C36 1.4(8) . . . . ?
Cu1 N2 C35 C36 -174.7(4) . . . . ?
Cu1A N2 C35 C36 173.7(8) . . . . ?
N2 C35 C36 C37 1.9(9) . . . . ?
C35 C36 C37 C38 -3.2(8) . . . . ?
C35 C36 C37 C37 177.4(6) . . . 2_545 ?
C36 C37 C38 C39 1.5(8) . . . . ?
C37 C37 C38 C39 -179.1(5) 2_545 . . . ?
C35 N2 C39 C38 -3.2(8) . . . . ?
Cu1 N2 C39 C38 173.0(4) . . . . ?
Cu1A N2 C39 C38 179.7(5) . . . . ?
C37 C38 C39 N2 1.8(8) . . . . ?
C44 N1 C40 C41 -2.4(9) . . . . ?
Cu1 N1 C40 C41 177.8(5) . . . . ?
Cu1A N1 C40 C41 -159.3(7) . . . . ?
N1 C40 C41 C42 0.9(10) . . . . ?
C40 C41 C42 C43 1.1(8) . . . . ?
C40 C41 C42 C42 -179.2(6) . . . 2_556 ?
C41 C42 C43 C44 -1.6(8) . . . . ?
C42 C42 C43 C44 178.7(5) 2_556 . . . ?
C40 N1 C44 C43 1.9(8) . . . . ?
Cu1 N1 C44 C43 -178.3(4) . . . . ?
Cu1A N1 C44 C43 171.5(6) . . . . ?
C42 C43 C44 N1 0.1(9) . . . . ?
C49 N5 C45 C46 2.2(7) . . . . ?
Cu2 N5 C45 C46 -172.9(3) 1_655 . . . ?
N5 C45 C46 C47 -0.6(7) . . . . ?
C45 C46 C47 C48 -0.8(6) . . . . ?
C45 C46 C47 C52 178.8(4) . . . . ?
C46 C47 C48 C49 0.5(6) . . . . ?
C52 C47 C48 C49 -179.1(4) . . . . ?
C45 N5 C49 C48 -2.5(6) . . . . ?
Cu2 N5 C49 C48 172.7(3) 1_655 . . . ?
C47 C48 C49 N5 1.2(7) . . . . ?
C54 N6 C50 C51 0.7(6) . . . . ?
Cu2 N6 C50 C51 -176.5(3) . . . . ?
N6 C50 C51 C52 -1.0(7) . . . . ?
C50 C51 C52 C53 0.7(6) . . . . ?
C50 C51 C52 C47 -179.9(4) . . . . ?
C46 C47 C52 C51 25.9(7) . . . . ?
C48 C47 C52 C51 -154.5(4) . . . . ?
C46 C47 C52 C53 -154.7(4) . . . . ?
C48 C47 C52 C53 24.8(6) . . . . ?
C51 C52 C53 C54 -0.2(6) . . . . ?
C47 C52 C53 C54 -179.5(4) . . . . ?
C50 N6 C54 C53 -0.1(6) . . . . ?
Cu2 N6 C54 C53 177.1(3) . . . . ?
C52 C53 C54 N6 -0.2(7) . . . . ?
C59 N3 C55 C56 2.4(7) . . . . ?
Cu3 N3 C55 C56 -171.5(3) . . . . ?
N3 C55 C56 C57 0.4(7) . . . . ?
C55 C56 C57 C58 -2.0(7) . . . . ?
C55 C56 C57 C60 178.4(4) . . . . ?
C56 C57 C58 C59 0.8(7) . . . . ?
C60 C57 C58 C59 -179.6(4) . . . . ?
C55 N3 C59 C58 -3.7(7) . . . . ?
Cu3 N3 C59 C58 170.4(4) . . . . ?
C57 C58 C59 N3 2.2(7) . . . . ?
C56 C57 C60 C62 -157.9(4) . . . . ?
C58 C57 C60 C62 22.5(6) . . . . ?
C56 C57 C60 C61 21.1(7) . . . . ?
C58 C57 C60 C61 -158.5(4) . . . . ?
C62 C60 C61 C63 -0.8(7) . . . . ?
C57 C60 C61 C63 -179.8(4) . . . . ?
C61 C60 C62 C64 1.1(7) . . . . ?
C57 C60 C62 C64 -179.9(4) . . . . ?
C64 N4 C63 C61 1.4(7) . . . . ?
Cu3 N4 C63 C61 -176.4(4) 1_455 . . . ?
C60 C61 C63 N4 -0.4(8) . . . . ?
C63 N4 C64 C62 -1.1(7) . . . . ?
Cu3 N4 C64 C62 176.7(4) 1_455 . . . ?
C60 C62 C64 N4 -0.1(7) . . . . ?
